data_4336118
loop_
_publ_author_name
'Fan Cao'
'Suna Wang'
'Dacheng Li'
'Suyuan Zeng'
'Meiju Niu'
'You Song'
'Jianmin Dou'

_publ_section_title
;
 Family of Mixed 3d-4f Dimeric 14-Metallacrown-5 Compounds: Syntheses,
 Structures, and Magnetic Properties
;
_journal_name_full 'Inorganic Chemistry'
_journal_page_first 10747
_journal_page_last 10755
_journal_paper_doi 10.1021/ic3025952
_journal_volume 52
_journal_year 2013
_chemical_formula_sum 'C86 H128 Cl8 Gd4 Mn8 N8 O64'
_chemical_formula_weight 3650.08
_chemical_name_systematic
; 
 ? 
;
_space_group_IT_number 2
_symmetry_cell_setting triclinic
_symmetry_space_group_name_Hall '-P 1'
_symmetry_space_group_name_H-M 'P -1'
_atom_sites_solution_hydrogens geom
_atom_sites_solution_primary direct
_atom_sites_solution_secondary difmap
_audit_creation_method SHELXL-97
_cell_angle_alpha 80.8060(10)
_cell_angle_beta 79.8670(10)
_cell_angle_gamma 83.792(2)
_cell_formula_units_Z 1
_cell_length_a 12.9985(11)
_cell_length_b 13.0134(12)
_cell_length_c 20.455(2)
_cell_measurement_reflns_used 5079
_cell_measurement_temperature 298(2)
_cell_measurement_theta_max 27.088
_cell_measurement_theta_min 2.345
_cell_volume 3350.9(5)
_computing_cell_refinement 'Bruker SMART'
_computing_data_collection 'Bruker SMART'
_computing_data_reduction 'Bruker SAINT'
_computing_molecular_graphics 'Bruker SHELXTL'
_computing_publication_material 'Bruker SHELXTL'
_computing_structure_refinement 'SHELXL-97 (Sheldrick, 1997)'
_computing_structure_solution 'SHELXS-97 (Sheldrick, 1990)'
_diffrn_ambient_temperature 298(2)
_diffrn_measured_fraction_theta_full 0.983
_diffrn_measured_fraction_theta_max 0.983
_diffrn_measurement_device_type 'CCD area detector'
_diffrn_measurement_method 'phi and omega scans'
_diffrn_radiation_monochromator graphite
_diffrn_radiation_source 'fine-focus sealed tube'
_diffrn_radiation_type MoK\a
_diffrn_radiation_wavelength 0.71073
_diffrn_reflns_av_R_equivalents 0.0413
_diffrn_reflns_av_sigmaI/netI 0.0969
_diffrn_reflns_limit_h_max 15
_diffrn_reflns_limit_h_min -15
_diffrn_reflns_limit_k_max 15
_diffrn_reflns_limit_k_min -12
_diffrn_reflns_limit_l_max 24
_diffrn_reflns_limit_l_min -24
_diffrn_reflns_number 16867
_diffrn_reflns_theta_full 25.02
_diffrn_reflns_theta_max 25.02
_diffrn_reflns_theta_min 2.35
_exptl_absorpt_coefficient_mu 2.927
_exptl_absorpt_correction_T_max 0.6208
_exptl_absorpt_correction_T_min 0.4543
_exptl_absorpt_correction_type multi-scan
_exptl_absorpt_process_details sadabs
_exptl_crystal_colour black
_exptl_crystal_density_diffrn 1.809
_exptl_crystal_description block
_exptl_crystal_F_000 1804
_exptl_crystal_size_max 0.32
_exptl_crystal_size_mid 0.29
_exptl_crystal_size_min 0.18
_refine_diff_density_max 1.805
_refine_diff_density_min -2.521
_refine_diff_density_rms 0.165
_refine_ls_extinction_method none
_refine_ls_goodness_of_fit_ref 1.047
_refine_ls_hydrogen_treatment mixed
_refine_ls_matrix_type full
_refine_ls_number_parameters 807
_refine_ls_number_reflns 11638
_refine_ls_number_restraints 0
_refine_ls_restrained_S_all 1.047
_refine_ls_R_factor_all 0.1032
_refine_ls_R_factor_gt 0.0530
_refine_ls_shift/su_max 0.001
_refine_ls_shift/su_mean 0.000
_refine_ls_structure_factor_coef Fsqd
_refine_ls_weighting_details 'calc w=1/[\s^2^(Fo^2^)+(0.0617P)^2^+11.4029P] where P=(Fo^2^+2Fc^2^)/3'
_refine_ls_weighting_scheme calc
_refine_ls_wR_factor_gt 0.1251
_refine_ls_wR_factor_ref 0.1612
_reflns_number_gt 7308
_reflns_number_total 11638
_reflns_threshold_expression >2sigma(I)
_cod_data_source_file ic3025952_si_003.cif
_cod_data_source_block 120808c
_cod_original_cell_volume 3350.8(5)
_cod_original_sg_symbol_H-M 'P -1 '
_cod_database_code 4336118

loop_
_symmetry_equiv_pos_as_xyz
'x, y, z'
'-x, -y, -z'

loop_
_atom_site_label
_atom_site_type_symbol
_atom_site_fract_x
_atom_site_fract_y
_atom_site_fract_z
_atom_site_U_iso_or_equiv
_atom_site_adp_type
_atom_site_occupancy
_atom_site_symmetry_multiplicity
_atom_site_calc_flag
_atom_site_refinement_flags
Gd2 Gd 0.58561(4) 0.88621(4) 0.12518(2) 0.03821(17) Uani 1 1 d .
Gd1 Gd 0.52350(4) 0.70445(4) 0.29601(2) 0.02823(15) Uani 1 1 d .
Mn1 Mn 0.33852(11) 0.56415(11) 0.43477(7) 0.0289(3) Uani 1 1 d .
Mn2 Mn 0.30249(12) 0.63935(13) 0.20786(7) 0.0369(4) Uani 1 1 d .
Mn3 Mn 0.73017(12) 0.86070(12) 0.34284(7) 0.0342(4) Uani 1 1 d .
Mn4 Mn 0.50621(11) 0.63181(11) 0.48339(6) 0.0275(3) Uani 1 1 d .
Cl1 Cl -0.0838(3) 0.3003(3) 0.36229(17) 0.0689(10) Uani 1 1 d .
Cl2 Cl 0.3600(3) 0.7725(3) -0.15410(13) 0.0656(9) Uani 1 1 d .
Cl3 Cl 1.0287(3) 1.2063(3) 0.08310(16) 0.0743(11) Uani 1 1 d .
Cl4 Cl 0.8067(3) 0.8776(3) 0.67133(16) 0.0799(12) Uani 1 1 d .
N1 N 0.2971(6) 0.5765(6) 0.3458(4) 0.034(2) Uani 1 1 d .
N2 N 0.4096(7) 0.7224(7) 0.1536(4) 0.039(2) Uani 1 1 d .
N3 N 0.7064(7) 0.8888(6) 0.2502(4) 0.037(2) Uani 1 1 d .
N4 N 0.6148(7) 0.7272(6) 0.4427(4) 0.036(2) Uani 1 1 d .
O1 O 0.2196(5) 0.4956(5) 0.4729(3) 0.0381(17) Uani 1 1 d .
O2 O 0.2043(5) 0.5522(6) 0.2662(3) 0.0425(18) Uani 1 1 d .
O3 O 0.3559(5) 0.6377(5) 0.2906(3) 0.0354(16) Uani 1 1 d .
O4 O 0.2397(6) 0.6305(6) 0.1340(3) 0.0476(19) Uani 1 1 d .
O5 O 0.5045(6) 0.8015(6) 0.0598(3) 0.049(2) Uani 1 1 d .
O6 O 0.4781(5) 0.7606(5) 0.1883(3) 0.0408(18) Uani 1 1 d .
O7 O 0.8321(6) 0.9526(6) 0.3275(3) 0.050(2) Uani 1 1 d .
O8 O 0.7313(6) 0.9583(6) 0.1405(3) 0.049(2) Uani 1 1 d .
O9 O 0.6259(5) 0.8387(5) 0.2347(3) 0.0415(18) Uani 1 1 d .
O10 O 0.5576(5) 0.6140(5) 0.5653(3) 0.0345(16) Uani 1 1 d .
O11 O 0.7424(6) 0.8350(5) 0.4364(3) 0.0424(18) Uani 1 1 d .
O12 O 0.6250(5) 0.7629(5) 0.3719(3) 0.0344(16) Uani 1 1 d .
O13 O 0.4637(5) 0.6243(5) 0.4026(3) 0.0297(15) Uani 1 1 d .
O14 O 0.3971(5) 0.5338(5) 0.5193(3) 0.0287(15) Uani 1 1 d .
O15 O 0.6605(6) 0.9538(7) 0.0125(4) 0.063(2) Uani 1 1 d .
H15 H 0.6140 0.9877 -0.0061 0.095 Uiso 1 1 calc R
O16 O 0.6988(6) 0.6138(6) 0.2713(4) 0.052(2) Uani 1 1 d .
O17 O 0.5720(6) 0.5395(6) 0.2496(4) 0.050(2) Uani 1 1 d .
O18 O 0.4143(6) 0.4919(6) 0.1892(4) 0.052(2) Uani 1 1 d .
H18A H 0.4659 0.4845 0.2079 0.077 Uiso 1 1 calc R
O19 O 0.8386(7) 0.7169(7) 0.3209(5) 0.076(3) Uani 1 1 d .
H19C H 0.8080 0.6941 0.2952 0.114 Uiso 1 1 calc R
O20 O 0.7149(7) 0.7420(7) 0.1011(4) 0.063(2) Uani 1 1 d .
H20A H 0.7740 0.7568 0.1031 0.095 Uiso 1 1 calc R
O21 O 0.4536(7) 1.0219(7) 0.0878(4) 0.066(2) Uani 1 1 d .
O22 O 0.4615(7) 1.0055(7) 0.1926(4) 0.064(2) Uani 1 1 d .
O23 O 0.5914(7) 0.9870(7) 0.3697(4) 0.071(3) Uani 1 1 d .
H23A H 0.5333 0.9672 0.3859 0.107 Uiso 1 1 calc R
O24 O 0.4131(7) 0.8646(6) 0.3179(4) 0.063(2) Uani 1 1 d .
H24A H 0.4240 0.9058 0.2811 0.076 Uiso 1 1 d R
H24B H 0.3483 0.8542 0.3266 0.076 Uiso 1 1 d R
O25 O 0.1933(6) 0.7796(6) 0.2326(4) 0.059(2) Uani 1 1 d .
H25 H 0.2116 0.7837 0.2684 0.070 Uiso 1 1 calc R
O26 O 0.3928(6) 0.7619(5) 0.5068(3) 0.0449(18) Uani 1 1 d .
O27 O 0.2656(6) 0.7176(5) 0.4590(3) 0.0418(18) Uani 1 1 d .
O28 O 0.9779(11) 0.9028(11) 0.4238(7) 0.160(6) Uani 1 1 d .
H28A H 0.9352 0.9174 0.3960 0.192 Uiso 1 1 d R
H28B H 1.0280 0.8638 0.4057 0.192 Uiso 1 1 d R
O29 O 0.9076(11) 0.7113(12) 0.1285(8) 0.151(5) Uani 1 1 d .
H29 H 0.9415 0.6574 0.1415 0.181 Uiso 1 1 calc R
O30 O 0.4796(11) 0.9523(9) 0.5010(7) 0.112(5) Uani 1 1 d .
H30D H 0.4538 0.8949 0.5012 0.135 Uiso 1 1 d R
H30E H 0.431(14) 0.982(16) 0.527(9) 0.135 Uiso 1 1 d .
O31 O 0.1642(8) 0.8141(7) 0.3603(4) 0.086(3) Uani 1 1 d .
H31B H 0.1955 0.8400 0.3862 0.103 Uiso 1 1 d R
H31C H 0.1735 0.7492 0.3742 0.103 Uiso 1 1 d R
O32 O 0.0393(9) 0.5387(10) 0.1695(6) 0.112(4) Uani 1 1 d .
H32 H 0.0905 0.5731 0.1609 0.134 Uiso 1 1 calc R
C1 C 0.0041(8) 0.3615(8) 0.3953(5) 0.042(3) Uani 1 1 d .
C2 C 0.0067(9) 0.3460(8) 0.4631(5) 0.046(3) Uani 1 1 d .
H2 H -0.0402 0.3036 0.4919 0.055 Uiso 1 1 calc R
C3 C 0.0774(8) 0.3923(8) 0.4884(5) 0.042(3) Uani 1 1 d .
H3 H 0.0770 0.3827 0.5345 0.051 Uiso 1 1 calc R
C4 C 0.1511(8) 0.4546(8) 0.4456(5) 0.035(2) Uani 1 1 d .
C5 C 0.1482(8) 0.4704(8) 0.3775(5) 0.036(2) Uani 1 1 d .
C6 C 0.0730(8) 0.4224(8) 0.3527(5) 0.038(3) Uani 1 1 d .
H6 H 0.0708 0.4326 0.3069 0.046 Uiso 1 1 calc R
C7 C 0.2201(8) 0.5355(8) 0.3278(5) 0.034(2) Uani 1 1 d .
C8 C 0.3252(9) 0.7315(9) -0.0674(5) 0.047(3) Uani 1 1 d .
C9 C 0.2369(10) 0.6773(9) -0.0453(5) 0.053(3) Uani 1 1 d .
H9 H 0.1962 0.6638 -0.0755 0.063 Uiso 1 1 calc R
C10 C 0.2104(10) 0.6438(9) 0.0220(5) 0.054(3) Uani 1 1 d .
H10 H 0.1510 0.6074 0.0372 0.065 Uiso 1 1 calc R
C11 C 0.2710(9) 0.6633(9) 0.0687(5) 0.045(3) Uani 1 1 d .
C12 C 0.3586(9) 0.7196(8) 0.0452(5) 0.042(3) Uani 1 1 d .
C13 C 0.3852(9) 0.7510(9) -0.0238(5) 0.046(3) Uani 1 1 d .
H13 H 0.4453 0.7860 -0.0400 0.056 Uiso 1 1 calc R
C14 C 0.4275(9) 0.7493(8) 0.0877(5) 0.041(3) Uani 1 1 d .
C15 C 0.9664(9) 1.1318(9) 0.1555(5) 0.049(3) Uani 1 1 d .
C16 C 0.9982(9) 1.1333(9) 0.2169(5) 0.051(3) Uani 1 1 d .
H16 H 1.0507 1.1748 0.2199 0.061 Uiso 1 1 calc R
C17 C 0.9520(9) 1.0739(9) 0.2717(5) 0.051(3) Uani 1 1 d .
H17 H 0.9733 1.0760 0.3126 0.061 Uiso 1 1 calc R
C18 C 0.8738(9) 1.0092(8) 0.2706(5) 0.043(3) Uani 1 1 d .
C19 C 0.8404(9) 1.0096(8) 0.2080(5) 0.042(3) Uani 1 1 d .
C20 C 0.8900(9) 1.0700(8) 0.1509(5) 0.046(3) Uani 1 1 d .
H20 H 0.8709 1.0683 0.1094 0.056 Uiso 1 1 calc R
C21 C 0.7549(9) 0.9494(8) 0.1991(5) 0.040(3) Uani 1 1 d .
C22 C 0.7304(8) 0.8014(8) 0.6396(5) 0.040(3) Uani 1 1 d .
C23 C 0.6687(9) 0.7307(8) 0.6836(5) 0.042(3) Uani 1 1 d .
H23 H 0.6673 0.7236 0.7297 0.050 Uiso 1 1 calc R
C24 C 0.6095(8) 0.6713(8) 0.6562(5) 0.037(2) Uani 1 1 d .
H24 H 0.5676 0.6239 0.6848 0.044 Uiso 1 1 calc R
C25 C 0.6105(8) 0.6802(8) 0.5873(5) 0.036(2) Uani 1 1 d .
C26 C 0.6720(8) 0.7538(8) 0.5442(5) 0.036(2) Uani 1 1 d .
C27 C 0.7336(8) 0.8143(8) 0.5708(5) 0.035(2) Uani 1 1 d .
H27 H 0.7756 0.8621 0.5426 0.042 Uiso 1 1 calc R
C28 C 0.6767(8) 0.7721(8) 0.4714(5) 0.037(2) Uani 1 1 d .
C29 C 0.3284(8) 0.5417(8) 0.5830(5) 0.043(3) Uani 1 1 d .
H29A H 0.3696 0.5492 0.6163 0.065 Uiso 1 1 calc R
H29B H 0.2917 0.4798 0.5968 0.065 Uiso 1 1 calc R
H29C H 0.2788 0.6015 0.5778 0.065 Uiso 1 1 calc R
C30 C 0.7575(10) 0.9952(11) -0.0148(6) 0.070(4) Uani 1 1 d .
H30A H 0.7492 1.0699 -0.0174 0.105 Uiso 1 1 calc R
H30B H 0.7807 0.9768 -0.0589 0.105 Uiso 1 1 calc R
H30C H 0.8085 0.9672 0.0135 0.105 Uiso 1 1 calc R
C31 C 0.7442(11) 0.4581(12) 0.2222(8) 0.089(5) Uani 1 1 d .
H31A H 0.8113 0.4624 0.2347 0.133 Uiso 1 1 calc R
H31D H 0.7509 0.4674 0.1741 0.133 Uiso 1 1 calc R
H31E H 0.7194 0.3910 0.2405 0.133 Uiso 1 1 calc R
C32 C 0.6672(10) 0.5427(9) 0.2493(6) 0.048(3) Uani 1 1 d .
C33 C 0.4419(12) 0.4575(11) 0.1259(7) 0.083(5) Uani 1 1 d .
H33A H 0.3795 0.4464 0.1098 0.125 Uiso 1 1 calc R
H33B H 0.4857 0.3933 0.1300 0.125 Uiso 1 1 calc R
H33C H 0.4792 0.5095 0.0948 0.125 Uiso 1 1 calc R
C34 C 0.7211(14) 0.6743(14) 0.0496(8) 0.106(6) Uani 1 1 d .
H34A H 0.7027 0.7151 0.0093 0.159 Uiso 1 1 calc R
H34B H 0.6734 0.6209 0.0653 0.159 Uiso 1 1 calc R
H34C H 0.7913 0.6424 0.0405 0.159 Uiso 1 1 calc R
C35 C 0.9398(13) 0.6959(14) 0.3047(9) 0.106(6) Uani 1 1 d .
H35A H 0.9619 0.7248 0.2587 0.159 Uiso 1 1 calc R
H35B H 0.9559 0.6216 0.3101 0.159 Uiso 1 1 calc R
H35C H 0.9758 0.7259 0.3332 0.159 Uiso 1 1 calc R
C36 C 0.3416(12) 1.1396(11) 0.1511(7) 0.081(4) Uani 1 1 d .
H36A H 0.3150 1.1416 0.1978 0.122 Uiso 1 1 calc R
H36B H 0.2854 1.1303 0.1283 0.122 Uiso 1 1 calc R
H36C H 0.3715 1.2040 0.1316 0.122 Uiso 1 1 calc R
C37 C 0.4241(10) 1.0505(9) 0.1441(6) 0.052(3) Uani 1 1 d .
C38 C 0.1869(13) 0.8779(12) 0.1952(8) 0.099(6) Uani 1 1 d .
H38A H 0.2524 0.9082 0.1903 0.148 Uiso 1 1 calc R
H38B H 0.1320 0.9214 0.2176 0.148 Uiso 1 1 calc R
H38C H 0.1719 0.8722 0.1516 0.148 Uiso 1 1 calc R
C39 C 0.5798(15) 1.0917(13) 0.3336(9) 0.125(7) Uani 1 1 d .
H39A H 0.6113 1.1387 0.3544 0.187 Uiso 1 1 calc R
H39B H 0.5066 1.1135 0.3346 0.187 Uiso 1 1 calc R
H39C H 0.6138 1.0924 0.2879 0.187 Uiso 1 1 calc R
C40 C 0.2469(12) 0.8831(10) 0.4953(8) 0.082(5) Uani 1 1 d .
H40A H 0.2534 0.9008 0.5381 0.123 Uiso 1 1 calc R
H40B H 0.1743 0.8785 0.4935 0.123 Uiso 1 1 calc R
H40C H 0.2745 0.9360 0.4603 0.123 Uiso 1 1 calc R
C41 C 0.3074(10) 0.7790(9) 0.4860(6) 0.051(3) Uani 1 1 d .
C42 C 0.0705(17) 0.4350(15) 0.1559(9) 0.129(7) Uani 1 1 d .
H42A H 0.1451 0.4276 0.1419 0.194 Uiso 1 1 calc R
H42B H 0.0360 0.4209 0.1208 0.194 Uiso 1 1 calc R
H42C H 0.0516 0.3865 0.1957 0.194 Uiso 1 1 calc R
C43 C 0.9745(16) 0.7915(16) 0.1067(10) 0.129(7) Uani 1 1 d .
H43A H 1.0117 0.7987 0.1421 0.194 Uiso 1 1 calc R
H43B H 0.9340 0.8558 0.0949 0.194 Uiso 1 1 calc R
H43C H 1.0237 0.7749 0.0683 0.194 Uiso 1 1 calc R

loop_
_atom_site_aniso_label
_atom_site_aniso_U_11
_atom_site_aniso_U_22
_atom_site_aniso_U_33
_atom_site_aniso_U_23
_atom_site_aniso_U_13
_atom_site_aniso_U_12
Gd2 0.0471(4) 0.0452(3) 0.0239(3) 0.0062(2) -0.0115(2) -0.0181(3)
Gd1 0.0329(3) 0.0308(3) 0.0217(2) 0.00321(19) -0.0090(2) -0.0089(2)
Mn1 0.0307(8) 0.0312(8) 0.0242(7) 0.0033(6) -0.0075(6) -0.0058(7)
Mn2 0.0373(9) 0.0488(10) 0.0268(8) 0.0023(7) -0.0114(7) -0.0136(8)
Mn3 0.0416(10) 0.0366(9) 0.0271(8) 0.0033(7) -0.0131(7) -0.0145(7)
Mn4 0.0350(9) 0.0266(8) 0.0220(7) 0.0019(6) -0.0097(6) -0.0068(7)
Cl1 0.053(2) 0.081(2) 0.081(2) -0.0247(19) -0.0022(17) -0.0334(18)
Cl2 0.093(3) 0.077(2) 0.0287(14) -0.0006(14) -0.0178(15) -0.0097(19)
Cl3 0.077(2) 0.084(2) 0.0585(19) 0.0174(18) -0.0025(17) -0.044(2)
Cl4 0.107(3) 0.099(3) 0.0509(18) -0.0158(18) -0.0252(19) -0.057(2)
N1 0.034(5) 0.038(5) 0.029(4) 0.004(4) -0.012(4) -0.007(4)
N2 0.045(5) 0.045(5) 0.029(5) -0.001(4) -0.015(4) -0.010(4)
N3 0.042(5) 0.041(5) 0.031(4) 0.000(4) -0.013(4) -0.015(4)
N4 0.045(5) 0.033(5) 0.032(5) 0.002(4) -0.012(4) -0.009(4)
O1 0.036(4) 0.046(4) 0.032(4) 0.002(3) -0.006(3) -0.012(3)
O2 0.042(4) 0.055(5) 0.032(4) 0.005(3) -0.012(3) -0.017(4)
O3 0.035(4) 0.044(4) 0.028(4) 0.003(3) -0.013(3) -0.009(3)
O4 0.051(5) 0.062(5) 0.033(4) 0.001(4) -0.015(3) -0.017(4)
O5 0.057(5) 0.063(5) 0.032(4) -0.001(4) -0.014(4) -0.025(4)
O6 0.046(5) 0.047(4) 0.033(4) 0.001(3) -0.016(3) -0.013(4)
O7 0.059(5) 0.056(5) 0.037(4) 0.002(4) -0.014(4) -0.025(4)
O8 0.058(5) 0.058(5) 0.033(4) 0.007(4) -0.013(4) -0.025(4)
O9 0.047(5) 0.047(4) 0.033(4) 0.005(3) -0.015(3) -0.018(4)
O10 0.048(4) 0.031(4) 0.028(4) 0.000(3) -0.014(3) -0.012(3)
O11 0.053(5) 0.043(4) 0.035(4) 0.002(3) -0.014(3) -0.021(4)
O12 0.043(4) 0.035(4) 0.027(3) 0.004(3) -0.014(3) -0.012(3)
O13 0.033(4) 0.032(4) 0.026(3) 0.003(3) -0.011(3) -0.009(3)
O14 0.031(4) 0.033(4) 0.022(3) 0.000(3) -0.005(3) -0.004(3)
O15 0.059(6) 0.089(7) 0.037(4) 0.015(4) -0.010(4) -0.015(5)
O16 0.049(5) 0.053(5) 0.056(5) -0.006(4) -0.012(4) -0.012(4)
O17 0.052(5) 0.049(5) 0.052(5) -0.012(4) -0.014(4) -0.002(4)
O18 0.059(5) 0.051(5) 0.048(5) -0.003(4) -0.019(4) -0.005(4)
O19 0.058(6) 0.073(7) 0.103(8) -0.025(6) -0.028(5) 0.009(5)
O20 0.064(6) 0.070(6) 0.056(5) -0.005(5) -0.017(4) -0.005(5)
O21 0.072(6) 0.080(6) 0.039(5) 0.002(4) -0.010(4) 0.008(5)
O22 0.081(7) 0.067(6) 0.044(5) -0.002(4) -0.020(5) -0.001(5)
O23 0.085(7) 0.060(6) 0.061(6) 0.000(5) -0.003(5) 0.005(5)
O24 0.079(6) 0.053(5) 0.048(5) 0.003(4) -0.002(4) 0.008(5)
O25 0.061(6) 0.062(6) 0.046(5) 0.004(4) -0.009(4) 0.005(4)
O26 0.047(5) 0.041(4) 0.047(4) -0.005(3) -0.011(4) -0.002(4)
O27 0.044(5) 0.040(4) 0.042(4) -0.008(3) -0.010(3) -0.001(4)
O28 0.123(11) 0.168(13) 0.172(13) 0.063(11) -0.062(10) -0.004(10)
O29 0.120(12) 0.146(14) 0.184(15) -0.002(11) -0.042(11) -0.002(10)
O30 0.117(12) 0.092(9) 0.118(11) -0.001(9) -0.003(8) -0.011(8)
O31 0.099(8) 0.086(7) 0.066(6) -0.006(5) -0.020(6) 0.029(6)
O32 0.094(9) 0.116(10) 0.131(10) -0.014(8) -0.025(8) -0.030(8)
C1 0.038(6) 0.039(6) 0.049(7) -0.007(5) -0.005(5) -0.011(5)
C2 0.045(7) 0.043(7) 0.045(7) 0.003(5) -0.001(5) -0.011(6)
C3 0.043(7) 0.043(7) 0.037(6) 0.007(5) -0.004(5) -0.009(5)
C4 0.031(6) 0.037(6) 0.035(6) 0.000(5) -0.005(5) -0.003(5)
C5 0.032(6) 0.038(6) 0.035(6) 0.003(5) -0.003(5) -0.007(5)
C6 0.038(6) 0.043(6) 0.034(6) -0.005(5) -0.007(5) -0.007(5)
C7 0.036(6) 0.037(6) 0.030(5) -0.004(4) -0.011(5) 0.001(5)
C8 0.059(8) 0.049(7) 0.031(6) 0.002(5) -0.012(5) -0.004(6)
C9 0.061(8) 0.070(8) 0.034(6) -0.005(6) -0.023(6) -0.012(7)
C10 0.057(8) 0.064(8) 0.044(7) -0.005(6) -0.016(6) -0.014(7)
C11 0.053(7) 0.053(7) 0.034(6) -0.003(5) -0.018(5) -0.010(6)
C12 0.048(7) 0.045(7) 0.033(6) 0.001(5) -0.012(5) -0.006(6)
C13 0.058(8) 0.051(7) 0.032(6) -0.004(5) -0.014(5) -0.010(6)
C14 0.050(7) 0.044(7) 0.029(6) 0.000(5) -0.009(5) -0.009(6)
C15 0.056(8) 0.048(7) 0.042(6) 0.006(5) -0.009(6) -0.020(6)
C16 0.055(8) 0.051(7) 0.050(7) -0.001(6) -0.007(6) -0.029(6)
C17 0.058(8) 0.055(7) 0.043(6) 0.004(6) -0.016(6) -0.028(6)
C18 0.053(7) 0.047(7) 0.035(6) -0.001(5) -0.015(5) -0.020(6)
C19 0.047(7) 0.046(7) 0.033(6) 0.003(5) -0.007(5) -0.015(6)
C20 0.054(7) 0.049(7) 0.038(6) 0.005(5) -0.010(5) -0.020(6)
C21 0.050(7) 0.041(6) 0.030(6) 0.002(5) -0.009(5) -0.016(5)
C22 0.048(7) 0.040(6) 0.036(6) -0.008(5) -0.016(5) -0.009(5)
C23 0.056(7) 0.044(7) 0.030(6) -0.007(5) -0.015(5) -0.007(6)
C24 0.049(7) 0.035(6) 0.028(5) -0.004(4) -0.011(5) -0.006(5)
C25 0.043(6) 0.033(6) 0.032(5) 0.000(5) -0.012(5) -0.003(5)
C26 0.044(7) 0.033(6) 0.032(5) -0.002(4) -0.011(5) -0.004(5)
C27 0.046(7) 0.032(6) 0.033(5) -0.004(4) -0.015(5) -0.010(5)
C28 0.046(7) 0.032(6) 0.036(6) 0.001(5) -0.013(5) -0.012(5)
C29 0.043(7) 0.048(7) 0.036(6) 0.002(5) -0.005(5) -0.004(5)
C30 0.069(9) 0.098(11) 0.037(7) 0.009(7) -0.007(6) -0.011(8)
C31 0.075(11) 0.088(11) 0.105(12) -0.043(10) -0.004(9) 0.015(9)
C32 0.049(8) 0.052(8) 0.045(7) -0.004(6) -0.017(6) -0.001(6)
C33 0.097(12) 0.077(10) 0.074(10) -0.017(8) -0.022(9) 0.024(9)
C34 0.103(14) 0.114(15) 0.102(13) -0.021(11) -0.020(11) 0.002(12)
C35 0.078(13) 0.120(15) 0.120(15) -0.019(12) -0.020(11) -0.003(11)
C36 0.098(12) 0.068(10) 0.070(9) -0.004(8) -0.012(9) 0.015(9)
C37 0.066(9) 0.053(8) 0.035(7) 0.000(6) -0.009(6) -0.005(7)
C38 0.105(14) 0.082(12) 0.089(12) 0.013(9) -0.001(10) 0.011(10)
C39 0.142(18) 0.107(15) 0.098(13) 0.021(11) 0.005(13) 0.016(13)
C40 0.085(11) 0.053(9) 0.108(12) -0.015(8) -0.022(9) 0.014(8)
C41 0.057(8) 0.042(7) 0.049(7) -0.001(6) -0.009(6) -0.001(6)
C42 0.16(2) 0.104(16) 0.115(16) -0.018(13) -0.005(14) -0.014(15)
C43 0.120(18) 0.131(18) 0.120(17) -0.002(14) -0.002(14) 0.008(15)

loop_
_atom_type_symbol
_atom_type_description
_atom_type_scat_dispersion_real
_atom_type_scat_dispersion_imag
_atom_type_scat_source
C C 0.0033 0.0016 'International Tables Vol C Tables 4.2.6.8 and 6.1.1.4'
H H 0.0000 0.0000 'International Tables Vol C Tables 4.2.6.8 and 6.1.1.4'
N N 0.0061 0.0033 'International Tables Vol C Tables 4.2.6.8 and 6.1.1.4'
O O 0.0106 0.0060 'International Tables Vol C Tables 4.2.6.8 and 6.1.1.4'
Cl Cl 0.1484 0.1585 'International Tables Vol C Tables 4.2.6.8 and 6.1.1.4'
Mn Mn 0.3368 0.7283 'International Tables Vol C Tables 4.2.6.8 and 6.1.1.4'
Gd Gd -0.1653 3.9035 'International Tables Vol C Tables 4.2.6.8 and 6.1.1.4'

loop_
_geom_angle_atom_site_label_1
_geom_angle_atom_site_label_2
_geom_angle_atom_site_label_3
_geom_angle
_geom_angle_site_symmetry_1
_geom_angle_site_symmetry_3
O8 Gd2 O5 149.1(3) . .
O8 Gd2 O6 134.9(2) . .
O5 Gd2 O6 67.0(2) . .
O8 Gd2 O9 66.9(2) . .
O5 Gd2 O9 132.1(2) . .
O6 Gd2 O9 68.4(2) . .
O8 Gd2 O15 77.3(3) . .
O5 Gd2 O15 76.6(3) . .
O6 Gd2 O15 143.3(3) . .
O9 Gd2 O15 142.4(3) . .
O8 Gd2 O20 81.6(3) . .
O5 Gd2 O20 78.2(3) . .
O6 Gd2 O20 86.9(3) . .
O9 Gd2 O20 82.9(3) . .
O15 Gd2 O20 80.8(3) . .
O8 Gd2 O21 111.1(3) . .
O5 Gd2 O21 77.9(3) . .
O6 Gd2 O21 100.8(3) . .
O9 Gd2 O21 127.5(3) . .
O15 Gd2 O21 75.5(3) . .
O20 Gd2 O21 149.5(3) . .
O8 Gd2 O22 93.6(3) . .
O5 Gd2 O22 113.3(3) . .
O6 Gd2 O22 82.1(3) . .
O9 Gd2 O22 76.4(3) . .
O15 Gd2 O22 118.4(3) . .
O20 Gd2 O22 158.9(3) . .
O21 Gd2 O22 51.1(3) . .
O13 Gd1 O6 144.1(2) . .
O13 Gd1 O9 143.6(2) . .
O6 Gd1 O9 68.0(2) . .
O13 Gd1 O24 90.6(2) . .
O6 Gd1 O24 80.4(2) . .
O9 Gd1 O24 76.8(3) . .
O13 Gd1 O16 102.1(2) . .
O6 Gd1 O16 103.1(2) . .
O9 Gd1 O16 76.7(2) . .
O24 Gd1 O16 149.5(3) . .
O13 Gd1 O3 73.8(2) . .
O6 Gd1 O3 70.6(2) . .
O9 Gd1 O3 136.4(2) . .
O24 Gd1 O3 83.7(3) . .
O16 Gd1 O3 126.3(2) . .
O13 Gd1 O12 73.1(2) . .
O6 Gd1 O12 138.4(2) . .
O9 Gd1 O12 71.5(2) . .
O24 Gd1 O12 81.9(3) . .
O16 Gd1 O12 75.7(2) . .
O3 Gd1 O12 143.6(2) . .
O13 Gd1 O17 94.3(2) . .
O6 Gd1 O17 81.7(2) . .
O9 Gd1 O17 111.2(2) . .
O24 Gd1 O17 155.7(3) . .
O16 Gd1 O17 51.6(3) . .
O3 Gd1 O17 75.0(2) . .
O12 Gd1 O17 122.2(2) . .
O13 Mn1 O1 174.6(3) . .
O13 Mn1 N1 94.3(3) . .
O1 Mn1 N1 90.1(3) . .
O13 Mn1 O14 82.9(3) . .
O1 Mn1 O14 92.2(3) . .
N1 Mn1 O14 170.7(3) . .
O13 Mn1 O27 89.0(3) . .
O1 Mn1 O27 93.6(3) . .
N1 Mn1 O27 96.8(3) . .
O14 Mn1 O27 92.0(3) . .
O4 Mn2 O2 91.5(3) . .
O4 Mn2 N2 92.4(3) . .
O2 Mn2 N2 175.4(3) . .
O4 Mn2 O3 173.3(3) . .
O2 Mn2 O3 81.8(3) . .
N2 Mn2 O3 94.3(3) . .
O4 Mn2 O25 91.4(3) . .
O2 Mn2 O25 88.5(3) . .
N2 Mn2 O25 93.8(3) . .
O3 Mn2 O25 88.7(3) . .
O4 Mn2 O18 91.3(3) . .
O2 Mn2 O18 89.4(3) . .
N2 Mn2 O18 88.1(3) . .
O3 Mn2 O18 88.4(3) . .
O25 Mn2 O18 176.6(3) . .
O7 Mn3 O12 172.0(3) . .
O7 Mn3 O11 90.0(3) . .
O12 Mn3 O11 82.1(3) . .
O7 Mn3 N3 92.7(3) . .
O12 Mn3 N3 95.2(3) . .
O11 Mn3 N3 175.6(3) . .
O7 Mn3 O19 96.7(4) . .
O12 Mn3 O19 84.2(3) . .
O11 Mn3 O19 92.3(3) . .
N3 Mn3 O19 90.7(4) . .
O7 Mn3 O23 94.6(3) . .
O12 Mn3 O23 84.6(3) . .
O11 Mn3 O23 87.6(3) . .
N3 Mn3 O23 88.8(3) . .
O19 Mn3 O23 168.7(3) . .
O13 Mn4 O10 169.7(3) . .
O13 Mn4 N4 94.1(3) . .
O10 Mn4 N4 90.1(3) . .
O13 Mn4 O14 82.9(2) . .
O10 Mn4 O14 92.8(3) . .
N4 Mn4 O14 176.8(3) . .
O13 Mn4 O26 94.3(3) . .
O10 Mn4 O26 95.0(3) . .
N4 Mn4 O26 91.5(3) . .
O14 Mn4 O26 89.8(3) . .
O13 Mn4 O14 90.9(2) . 2_666
O10 Mn4 O14 79.1(2) . 2_666
N4 Mn4 O14 101.6(3) . 2_666
O14 Mn4 O14 77.5(3) . 2_666
O26 Mn4 O14 165.6(2) . 2_666
C7 N1 O3 112.1(7) . .
C7 N1 Mn1 129.4(7) . .
O3 N1 Mn1 118.5(5) . .
C14 N2 O6 114.8(8) . .
C14 N2 Mn2 128.9(7) . .
O6 N2 Mn2 116.3(5) . .
C21 N3 O9 114.2(8) . .
C21 N3 Mn3 129.4(7) . .
O9 N3 Mn3 116.4(5) . .
C28 N4 O12 112.1(7) . .
C28 N4 Mn4 129.5(7) . .
O12 N4 Mn4 118.2(5) . .
C4 O1 Mn1 131.5(6) . .
C7 O2 Mn2 113.3(6) . .
N1 O3 Mn2 111.9(5) . .
N1 O3 Gd1 123.5(5) . .
Mn2 O3 Gd1 123.7(3) . .
C11 O4 Mn2 129.9(7) . .
C14 O5 Gd2 118.9(6) . .
N2 O6 Gd2 115.7(5) . .
N2 O6 Gd1 131.5(5) . .
Gd2 O6 Gd1 112.2(3) . .
C18 O7 Mn3 130.2(6) . .
C21 O8 Gd2 119.7(6) . .
N3 O9 Gd2 116.3(5) . .
N3 O9 Gd1 132.4(5) . .
Gd2 O9 Gd1 111.2(3) . .
C25 O10 Mn4 127.5(6) . .
C28 O11 Mn3 113.0(6) . .
N4 O12 Mn3 111.7(5) . .
N4 O12 Gd1 124.6(5) . .
Mn3 O12 Gd1 123.8(3) . .
Mn1 O13 Mn4 99.3(3) . .
Mn1 O13 Gd1 128.8(3) . .
Mn4 O13 Gd1 130.1(3) . .
C29 O14 Mn1 119.8(6) . .
C29 O14 Mn4 121.5(6) . .
Mn1 O14 Mn4 91.2(2) . .
C29 O14 Mn4 112.9(5) . 2_666
Mn1 O14 Mn4 105.7(3) . 2_666
Mn4 O14 Mn4 102.5(3) . 2_666
C30 O15 Gd2 132.1(7) . .
C30 O15 H15 109.5 . .
Gd2 O15 H15 108.5 . .
C32 O16 Gd1 94.3(7) . .
C32 O17 Gd1 93.8(7) . .
C33 O18 Mn2 123.4(7) . .
C33 O18 H18A 109.5 . .
Mn2 O18 H18A 114.9 . .
C35 O19 Mn3 136.0(10) . .
C35 O19 H19C 109.5 . .
Mn3 O19 H19C 100.7 . .
C34 O20 Gd2 128.1(9) . .
C34 O20 H20A 109.5 . .
Gd2 O20 H20A 110.8 . .
C37 O21 Gd2 95.2(7) . .
C37 O22 Gd2 93.5(7) . .
C39 O23 Mn3 125.0(9) . .
C39 O23 H23A 109.5 . .
Mn3 O23 H23A 118.6 . .
Gd1 O24 H24A 104.2 . .
Gd1 O24 H24B 111.8 . .
H24A O24 H24B 108.5 . .
C38 O25 Mn2 127.9(8) . .
C38 O25 H25 109.5 . .
Mn2 O25 H25 97.0 . .
C41 O26 Mn4 123.4(7) . .
C41 O27 Mn1 124.9(8) . .
H28A O28 H28B 105.9 . .
C43 O29 H29 109.5 . .
O30 O30 H30D 178.4 2_676 .
O30 O30 H30E 79(10) 2_676 .
H30D O30 H30E 101.1 . .
H31B O31 H31C 101.3 . .
C42 O32 H32 109.5 . .
C6 C1 C2 120.2(10) . .
C6 C1 Cl1 118.9(8) . .
C2 C1 Cl1 120.9(8) . .
C3 C2 C1 120.5(10) . .
C3 C2 H2 119.7 . .
C1 C2 H2 119.7 . .
C2 C3 C4 120.9(10) . .
C2 C3 H3 119.6 . .
C4 C3 H3 119.6 . .
O1 C4 C5 123.3(9) . .
O1 C4 C3 118.2(9) . .
C5 C4 C3 118.5(10) . .
C4 C5 C6 119.4(9) . .
C4 C5 C7 123.5(9) . .
C6 C5 C7 117.1(9) . .
C1 C6 C5 120.5(9) . .
C1 C6 H6 119.7 . .
C5 C6 H6 119.7 . .
O2 C7 N1 120.9(9) . .
O2 C7 C5 118.1(9) . .
N1 C7 C5 121.1(9) . .
C13 C8 C9 120.9(10) . .
C13 C8 Cl2 120.4(9) . .
C9 C8 Cl2 118.7(8) . .
C10 C9 C8 118.9(10) . .
C10 C9 H9 120.5 . .
C8 C9 H9 120.5 . .
C9 C10 C11 121.5(11) . .
C9 C10 H10 119.3 . .
C11 C10 H10 119.3 . .
O4 C11 C12 122.8(9) . .
O4 C11 C10 118.7(10) . .
C12 C11 C10 118.4(10) . .
C11 C12 C13 118.9(10) . .
C11 C12 C14 125.0(9) . .
C13 C12 C14 116.1(9) . .
C8 C13 C12 121.3(11) . .
C8 C13 H13 119.4 . .
C12 C13 H13 119.4 . .
O5 C14 N2 120.5(9) . .
O5 C14 C12 118.7(9) . .
N2 C14 C12 120.8(9) . .
C20 C15 C16 120.6(10) . .
C20 C15 Cl3 119.9(9) . .
C16 C15 Cl3 119.4(8) . .
C17 C16 C15 119.0(10) . .
C17 C16 H16 120.5 . .
C15 C16 H16 120.5 . .
C16 C17 C18 123.3(11) . .
C16 C17 H17 118.3 . .
C18 C17 H17 118.3 . .
O7 C18 C17 119.5(9) . .
O7 C18 C19 123.2(9) . .
C17 C18 C19 117.3(9) . .
C20 C19 C18 119.1(10) . .
C20 C19 C21 117.1(9) . .
C18 C19 C21 123.9(9) . .
C15 C20 C19 120.6(10) . .
C15 C20 H20 119.7 . .
C19 C20 H20 119.7 . .
O8 C21 N3 122.0(9) . .
O8 C21 C19 117.5(9) . .
N3 C21 C19 120.5(9) . .
C27 C22 C23 122.5(9) . .
C27 C22 Cl4 118.0(8) . .
C23 C22 Cl4 119.6(8) . .
C24 C23 C22 117.7(9) . .
C24 C23 H23 121.2 . .
C22 C23 H23 121.2 . .
C23 C24 C25 122.3(10) . .
C23 C24 H24 118.9 . .
C25 C24 H24 118.9 . .
O10 C25 C24 117.9(9) . .
O10 C25 C26 123.2(8) . .
C24 C25 C26 118.7(9) . .
C27 C26 C25 120.0(9) . .
C27 C26 C28 116.5(9) . .
C25 C26 C28 123.5(9) . .
C22 C27 C26 118.8(9) . .
C22 C27 H27 120.6 . .
C26 C27 H27 120.6 . .
O11 C28 N4 121.0(9) . .
O11 C28 C26 118.1(9) . .
N4 C28 C26 121.0(9) . .
O14 C29 H29A 109.5 . .
O14 C29 H29B 109.5 . .
H29A C29 H29B 109.5 . .
O14 C29 H29C 109.5 . .
H29A C29 H29C 109.5 . .
H29B C29 H29C 109.5 . .
O15 C30 H30A 109.5 . .
O15 C30 H30B 109.5 . .
H30A C30 H30B 109.5 . .
O15 C30 H30C 109.5 . .
H30A C30 H30C 109.5 . .
H30B C30 H30C 109.5 . .
C32 C31 H31A 109.5 . .
C32 C31 H31D 109.5 . .
H31A C31 H31D 109.5 . .
C32 C31 H31E 109.5 . .
H31A C31 H31E 109.5 . .
H31D C31 H31E 109.5 . .
O16 C32 O17 120.3(11) . .
O16 C32 C31 120.0(12) . .
O17 C32 C31 119.7(11) . .
O18 C33 H33A 109.5 . .
O18 C33 H33B 109.5 . .
H33A C33 H33B 109.5 . .
O18 C33 H33C 109.5 . .
H33A C33 H33C 109.5 . .
H33B C33 H33C 109.5 . .
O20 C34 H34A 109.5 . .
O20 C34 H34B 109.5 . .
H34A C34 H34B 109.5 . .
O20 C34 H34C 109.5 . .
H34A C34 H34C 109.5 . .
H34B C34 H34C 109.5 . .
O19 C35 H35A 109.5 . .
O19 C35 H35B 109.5 . .
H35A C35 H35B 109.5 . .
O19 C35 H35C 109.5 . .
H35A C35 H35C 109.5 . .
H35B C35 H35C 109.5 . .
C37 C36 H36A 109.5 . .
C37 C36 H36B 109.5 . .
H36A C36 H36B 109.5 . .
C37 C36 H36C 109.5 . .
H36A C36 H36C 109.5 . .
H36B C36 H36C 109.5 . .
O22 C37 O21 120.1(12) . .
O22 C37 C36 120.7(11) . .
O21 C37 C36 119.1(11) . .
O25 C38 H38A 109.5 . .
O25 C38 H38B 109.5 . .
H38A C38 H38B 109.5 . .
O25 C38 H38C 109.5 . .
H38A C38 H38C 109.5 . .
H38B C38 H38C 109.5 . .
O23 C39 H39A 109.5 . .
O23 C39 H39B 109.5 . .
H39A C39 H39B 109.5 . .
O23 C39 H39C 109.5 . .
H39A C39 H39C 109.5 . .
H39B C39 H39C 109.5 . .
C41 C40 H40A 109.5 . .
C41 C40 H40B 109.5 . .
H40A C40 H40B 109.5 . .
C41 C40 H40C 109.5 . .
H40A C40 H40C 109.5 . .
H40B C40 H40C 109.5 . .
O26 C41 O27 126.4(11) . .
O26 C41 C40 116.8(11) . .
O27 C41 C40 116.8(12) . .
O32 C42 H42A 109.5 . .
O32 C42 H42B 109.5 . .
H42A C42 H42B 109.5 . .
O32 C42 H42C 109.5 . .
H42A C42 H42C 109.5 . .
H42B C42 H42C 109.5 . .
O29 C43 H43A 109.5 . .
O29 C43 H43B 109.5 . .
H43A C43 H43B 109.5 . .
O29 C43 H43C 109.5 . .
H43A C43 H43C 109.5 . .
H43B C43 H43C 109.5 . .

loop_
_geom_bond_atom_site_label_1
_geom_bond_atom_site_label_2
_geom_bond_distance
_geom_bond_site_symmetry_2
Gd2 O8 2.292(7) .
Gd2 O5 2.308(7) .
Gd2 O6 2.340(6) .
Gd2 O9 2.362(6) .
Gd2 O15 2.405(7) .
Gd2 O20 2.431(9) .
Gd2 O21 2.454(8) .
Gd2 O22 2.505(8) .
Gd1 O13 2.301(6) .
Gd1 O6 2.363(6) .
Gd1 O9 2.369(6) .
Gd1 O24 2.456(8) .
Gd1 O16 2.458(8) .
Gd1 O3 2.458(6) .
Gd1 O12 2.458(6) .
Gd1 O17 2.461(7) .
Mn1 O13 1.851(6) .
Mn1 O1 1.856(6) .
Mn1 N1 1.965(8) .
Mn1 O14 1.975(6) .
Mn1 O27 2.207(7) .
Mn2 O4 1.862(7) .
Mn2 O2 1.919(7) .
Mn2 N2 1.933(8) .
Mn2 O3 1.935(6) .
Mn2 O25 2.254(8) .
Mn2 O18 2.319(8) .
Mn3 O7 1.833(7) .
Mn3 O12 1.921(6) .
Mn3 O11 1.921(7) .
Mn3 N3 1.945(8) .
Mn3 O19 2.273(9) .
Mn3 O23 2.358(9) .
Mn4 O13 1.853(6) .
Mn4 O10 1.883(6) .
Mn4 N4 1.965(8) .
Mn4 O14 1.976(6) .
Mn4 O26 2.177(7) .
Mn4 O14 2.378(6) 2_666
Cl1 C1 1.742(11) .
Cl2 C8 1.760(10) .
Cl3 C15 1.755(10) .
Cl4 C22 1.741(10) .
N1 C7 1.315(12) .
N1 O3 1.426(9) .
N2 C14 1.324(12) .
N2 O6 1.406(10) .
N3 C21 1.313(12) .
N3 O9 1.397(10) .
N4 C28 1.308(12) .
N4 O12 1.436(9) .
O1 C4 1.328(11) .
O2 C7 1.293(11) .
O4 C11 1.341(12) .
O5 C14 1.269(12) .
O7 C18 1.335(11) .
O8 C21 1.273(11) .
O10 C25 1.333(11) .
O11 C28 1.288(11) .
O14 C29 1.456(11) .
O14 Mn4 2.378(6) 2_666
O15 C30 1.412(14) .
O15 H15 0.8200 .
O16 C32 1.229(13) .
O17 C32 1.241(13) .
O18 C33 1.410(14) .
O18 H18A 0.8200 .
O19 C35 1.308(16) .
O19 H19C 0.8200 .
O20 C34 1.465(16) .
O20 H20A 0.8200 .
O21 C37 1.249(13) .
O22 C37 1.220(13) .
O23 C39 1.448(16) .
O23 H23A 0.8200 .
O24 H24A 0.8500 .
O24 H24B 0.8501 .
O25 C38 1.384(15) .
O25 H25 0.8200 .
O26 C41 1.244(13) .
O27 C41 1.257(13) .
O28 H28A 0.8497 .
O28 H28B 0.8501 .
O29 C43 1.40(2) .
O29 H29 0.8200 .
O30 O30 1.39(3) 2_676
O30 H30D 0.8499 .
O30 H30E 0.86(16) .
O31 H31B 0.8502 .
O31 H31C 0.8502 .
O32 C42 1.423(18) .
O32 H32 0.8200 .
C1 C6 1.359(13) .
C1 C2 1.375(14) .
C2 C3 1.366(14) .
C2 H2 0.9300 .
C3 C4 1.410(13) .
C3 H3 0.9300 .
C4 C5 1.382(13) .
C5 C6 1.418(14) .
C5 C7 1.479(13) .
C6 H6 0.9300 .
C8 C13 1.353(14) .
C8 C9 1.382(15) .
C9 C10 1.369(14) .
C9 H9 0.9300 .
C10 C11 1.408(14) .
C10 H10 0.9300 .
C11 C12 1.393(14) .
C12 C13 1.396(13) .
C12 C14 1.471(14) .
C13 H13 0.9300 .
C15 C20 1.368(14) .
C15 C16 1.393(15) .
C16 C17 1.342(14) .
C16 H16 0.9300 .
C17 C18 1.394(14) .
C17 H17 0.9300 .
C18 C19 1.423(14) .
C19 C20 1.396(13) .
C19 C21 1.478(14) .
C20 H20 0.9300 .
C22 C27 1.384(13) .
C22 C23 1.393(14) .
C23 C24 1.387(13) .
C23 H23 0.9300 .
C24 C25 1.393(13) .
C24 H24 0.9300 .
C25 C26 1.408(13) .
C26 C27 1.407(13) .
C26 C28 1.462(13) .
C27 H27 0.9300 .
C29 H29A 0.9600 .
C29 H29B 0.9600 .
C29 H29C 0.9600 .
C30 H30A 0.9600 .
C30 H30B 0.9600 .
C30 H30C 0.9600 .
C31 C32 1.510(16) .
C31 H31A 0.9600 .
C31 H31D 0.9600 .
C31 H31E 0.9600 .
C33 H33A 0.9600 .
C33 H33B 0.9600 .
C33 H33C 0.9600 .
C34 H34A 0.9600 .
C34 H34B 0.9600 .
C34 H34C 0.9600 .
C35 H35A 0.9600 .
C35 H35B 0.9600 .
C35 H35C 0.9600 .
C36 C37 1.499(17) .
C36 H36A 0.9600 .
C36 H36B 0.9600 .
C36 H36C 0.9600 .
C38 H38A 0.9600 .
C38 H38B 0.9600 .
C38 H38C 0.9600 .
C39 H39A 0.9600 .
C39 H39B 0.9600 .
C39 H39C 0.9600 .
C40 C41 1.512(16) .
C40 H40A 0.9600 .
C40 H40B 0.9600 .
C40 H40C 0.9600 .
C42 H42A 0.9600 .
C42 H42B 0.9600 .
C42 H42C 0.9600 .
C43 H43A 0.9600 .
C43 H43B 0.9600 .
C43 H43C 0.9600 .

loop_
_geom_torsion_atom_site_label_1
_geom_torsion_atom_site_label_2
_geom_torsion_atom_site_label_3
_geom_torsion_atom_site_label_4
_geom_torsion
_geom_torsion_site_symmetry_1
_geom_torsion_site_symmetry_4
O13 Mn1 N1 C7 169.4(9) . .
O1 Mn1 N1 C7 -7.4(9) . .
O14 Mn1 N1 C7 97.1(19) . .
O27 Mn1 N1 C7 -101.1(9) . .
O13 Mn1 N1 O3 -10.6(6) . .
O1 Mn1 N1 O3 172.6(6) . .
O14 Mn1 N1 O3 -82.8(19) . .
O27 Mn1 N1 O3 79.0(6) . .
O4 Mn2 N2 C14 -4.9(10) . .
O2 Mn2 N2 C14 143(4) . .
O3 Mn2 N2 C14 174.6(9) . .
O25 Mn2 N2 C14 -96.5(10) . .
O18 Mn2 N2 C14 86.3(9) . .
O4 Mn2 N2 O6 174.6(7) . .
O2 Mn2 N2 O6 -38(5) . .
O3 Mn2 N2 O6 -5.9(7) . .
O25 Mn2 N2 O6 83.0(7) . .
O18 Mn2 N2 O6 -94.2(7) . .
O7 Mn3 N3 C21 2.9(10) . .
O12 Mn3 N3 C21 -178.1(9) . .
O11 Mn3 N3 C21 131(4) . .
O19 Mn3 N3 C21 -93.8(10) . .
O23 Mn3 N3 C21 97.5(10) . .
O7 Mn3 N3 O9 -176.5(7) . .
O12 Mn3 N3 O9 2.5(7) . .
O11 Mn3 N3 O9 -48(5) . .
O19 Mn3 N3 O9 86.7(7) . .
O23 Mn3 N3 O9 -82.0(7) . .
O13 Mn4 N4 C28 176.4(9) . .
O10 Mn4 N4 C28 -13.0(10) . .
O14 Mn4 N4 C28 -165(5) . .
O26 Mn4 N4 C28 82.0(9) . .
O14 Mn4 N4 C28 -91.9(9) 2_666 .
O13 Mn4 N4 O12 2.6(6) . .
O10 Mn4 N4 O12 173.2(6) . .
O14 Mn4 N4 O12 21(6) . .
O26 Mn4 N4 O12 -91.8(6) . .
O14 Mn4 N4 O12 94.4(6) 2_666 .
O13 Mn1 O1 C4 -132(3) . .
N1 Mn1 O1 C4 12.3(9) . .
O14 Mn1 O1 C4 -158.8(9) . .
O27 Mn1 O1 C4 109.1(9) . .
O4 Mn2 O2 C7 179.6(7) . .
N2 Mn2 O2 C7 32(5) . .
O3 Mn2 O2 C7 -0.2(7) . .
O25 Mn2 O2 C7 -89.0(7) . .
O18 Mn2 O2 C7 88.3(7) . .
C7 N1 O3 Mn2 -0.1(9) . .
Mn1 N1 O3 Mn2 179.9(4) . .
C7 N1 O3 Gd1 -169.3(6) . .
Mn1 N1 O3 Gd1 10.7(8) . .
O4 Mn2 O3 N1 -2(3) . .
O2 Mn2 O3 N1 0.1(5) . .
N2 Mn2 O3 N1 -177.4(6) . .
O25 Mn2 O3 N1 88.8(5) . .
O18 Mn2 O3 N1 -89.5(5) . .
O4 Mn2 O3 Gd1 167(3) . .
O2 Mn2 O3 Gd1 169.3(4) . .
N2 Mn2 O3 Gd1 -8.2(4) . .
O25 Mn2 O3 Gd1 -102.0(4) . .
O18 Mn2 O3 Gd1 79.7(4) . .
O13 Gd1 O3 N1 -4.4(6) . .
O6 Gd1 O3 N1 -178.9(6) . .
O9 Gd1 O3 N1 -160.1(5) . .
O24 Gd1 O3 N1 -96.8(6) . .
O16 Gd1 O3 N1 88.9(6) . .
O12 Gd1 O3 N1 -29.7(8) . .
O17 Gd1 O3 N1 94.8(6) . .
O13 Gd1 O3 Mn2 -172.3(4) . .
O6 Gd1 O3 Mn2 13.2(4) . .
O9 Gd1 O3 Mn2 32.0(6) . .
O24 Gd1 O3 Mn2 95.2(4) . .
O16 Gd1 O3 Mn2 -79.1(4) . .
O12 Gd1 O3 Mn2 162.3(3) . .
O17 Gd1 O3 Mn2 -73.2(4) . .
O2 Mn2 O4 C11 -171.6(9) . .
N2 Mn2 O4 C11 6.0(9) . .
O3 Mn2 O4 C11 -170(2) . .
O25 Mn2 O4 C11 99.9(9) . .
O18 Mn2 O4 C11 -82.2(9) . .
O8 Gd2 O5 C14 157.2(7) . .
O6 Gd2 O5 C14 15.5(7) . .
O9 Gd2 O5 C14 38.2(9) . .
O15 Gd2 O5 C14 -169.7(8) . .
O20 Gd2 O5 C14 107.1(8) . .
O21 Gd2 O5 C14 -91.9(8) . .
O22 Gd2 O5 C14 -54.3(8) . .
C14 N2 O6 Gd2 10.9(10) . .
Mn2 N2 O6 Gd2 -168.7(4) . .
C14 N2 O6 Gd1 -159.0(7) . .
Mn2 N2 O6 Gd1 21.5(10) . .
O8 Gd2 O6 N2 -166.4(5) . .
O5 Gd2 O6 N2 -13.1(6) . .
O9 Gd2 O6 N2 -175.2(7) . .
O15 Gd2 O6 N2 -21.6(8) . .
O20 Gd2 O6 N2 -91.6(6) . .
O21 Gd2 O6 N2 58.6(6) . .
O22 Gd2 O6 N2 106.4(6) . .
O8 Gd2 O6 Gd1 5.4(5) . .
O5 Gd2 O6 Gd1 158.7(4) . .
O9 Gd2 O6 Gd1 -3.4(3) . .
O15 Gd2 O6 Gd1 150.2(4) . .
O20 Gd2 O6 Gd1 80.2(3) . .
O21 Gd2 O6 Gd1 -129.6(3) . .
O22 Gd2 O6 Gd1 -81.8(3) . .
O13 Gd1 O6 N2 -29.4(9) . .
O9 Gd1 O6 N2 173.5(8) . .
O24 Gd1 O6 N2 -107.0(8) . .
O16 Gd1 O6 N2 103.9(7) . .
O3 Gd1 O6 N2 -20.4(7) . .
O12 Gd1 O6 N2 -173.1(6) . .
O17 Gd1 O6 N2 56.6(7) . .
O13 Gd1 O6 Gd2 160.5(3) . .
O9 Gd1 O6 Gd2 3.4(3) . .
O24 Gd1 O6 Gd2 82.9(3) . .
O16 Gd1 O6 Gd2 -66.2(3) . .
O3 Gd1 O6 Gd2 169.5(4) . .
O12 Gd1 O6 Gd2 16.8(5) . .
O17 Gd1 O6 Gd2 -113.6(3) . .
O12 Mn3 O7 C18 -176(2) . .
O11 Mn3 O7 C18 179.7(10) . .
N3 Mn3 O7 C18 -3.7(10) . .
O19 Mn3 O7 C18 87.4(10) . .
O23 Mn3 O7 C18 -92.7(10) . .
O5 Gd2 O8 C21 -143.4(8) . .
O6 Gd2 O8 C21 -17.1(10) . .
O9 Gd2 O8 C21 -8.2(8) . .
O15 Gd2 O8 C21 -176.4(8) . .
O20 Gd2 O8 C21 -94.0(8) . .
O21 Gd2 O8 C21 114.8(8) . .
O22 Gd2 O8 C21 65.3(8) . .
C21 N3 O9 Gd2 -5.6(10) . .
Mn3 N3 O9 Gd2 173.9(3) . .
C21 N3 O9 Gd1 170.5(7) . .
Mn3 N3 O9 Gd1 -10.0(10) . .
O8 Gd2 O9 N3 7.0(6) . .
O5 Gd2 O9 N3 157.8(6) . .
O6 Gd2 O9 N3 -179.7(7) . .
O15 Gd2 O9 N3 26.2(8) . .
O20 Gd2 O9 N3 90.8(6) . .
O21 Gd2 O9 N3 -92.6(7) . .
O22 Gd2 O9 N3 -93.0(6) . .
O8 Gd2 O9 Gd1 -169.9(4) . .
O5 Gd2 O9 Gd1 -19.1(5) . .
O6 Gd2 O9 Gd1 3.4(3) . .
O15 Gd2 O9 Gd1 -150.7(4) . .
O20 Gd2 O9 Gd1 -86.1(3) . .
O21 Gd2 O9 Gd1 90.5(4) . .
O22 Gd2 O9 Gd1 90.1(3) . .
O13 Gd1 O9 N3 23.1(10) . .
O6 Gd1 O9 N3 -179.6(8) . .
O24 Gd1 O9 N3 95.6(8) . .
O16 Gd1 O9 N3 -69.3(8) . .
O3 Gd1 O9 N3 161.3(7) . .
O12 Gd1 O9 N3 9.8(7) . .
O17 Gd1 O9 N3 -108.4(8) . .
O13 Gd1 O9 Gd2 -160.7(3) . .
O6 Gd1 O9 Gd2 -3.3(3) . .
O24 Gd1 O9 Gd2 -88.2(3) . .
O16 Gd1 O9 Gd2 106.9(3) . .
O3 Gd1 O9 Gd2 -22.5(5) . .
O12 Gd1 O9 Gd2 -174.0(4) . .
O17 Gd1 O9 Gd2 67.8(4) . .
O13 Mn4 O10 C25 139.4(15) . .
N4 Mn4 O10 C25 25.5(8) . .
O14 Mn4 O10 C25 -156.1(8) . .
O26 Mn4 O10 C25 -66.0(8) . .
O14 Mn4 O10 C25 127.3(8) 2_666 .
O7 Mn3 O11 C28 177.3(7) . .
O12 Mn3 O11 C28 -2.2(7) . .
N3 Mn3 O11 C28 49(4) . .
O19 Mn3 O11 C28 -86.0(7) . .
O23 Mn3 O11 C28 82.7(7) . .
C28 N4 O12 Mn3 2.2(10) . .
Mn4 N4 O12 Mn3 177.0(4) . .
C28 N4 O12 Gd1 -178.8(7) . .
Mn4 N4 O12 Gd1 -4.0(9) . .
O7 Mn3 O12 N4 -4(3) . .
O11 Mn3 O12 N4 0.0(5) . .
N3 Mn3 O12 N4 -176.6(6) . .
O19 Mn3 O12 N4 93.1(6) . .
O23 Mn3 O12 N4 -88.3(6) . .
O7 Mn3 O12 Gd1 177(2) . .
O11 Mn3 O12 Gd1 -179.0(4) . .
N3 Mn3 O12 Gd1 4.4(4) . .
O19 Mn3 O12 Gd1 -85.9(4) . .
O23 Mn3 O12 Gd1 92.7(4) . .
O13 Gd1 O12 N4 2.8(6) . .
O6 Gd1 O12 N4 161.5(5) . .
O9 Gd1 O12 N4 174.6(7) . .
O24 Gd1 O12 N4 95.9(6) . .
O16 Gd1 O12 N4 -104.9(6) . .
O3 Gd1 O12 N4 28.2(8) . .
O17 Gd1 O12 N4 -81.6(6) . .
O13 Gd1 O12 Mn3 -178.4(4) . .
O6 Gd1 O12 Mn3 -19.7(6) . .
O9 Gd1 O12 Mn3 -6.6(4) . .
O24 Gd1 O12 Mn3 -85.3(4) . .
O16 Gd1 O12 Mn3 74.0(4) . .
O3 Gd1 O12 Mn3 -152.9(3) . .
O17 Gd1 O12 Mn3 97.3(4) . .
O1 Mn1 O13 Mn4 -42(3) . .
N1 Mn1 O13 Mn4 173.9(3) . .
O14 Mn1 O13 Mn4 -15.0(3) . .
O27 Mn1 O13 Mn4 77.2(3) . .
O1 Mn1 O13 Gd1 152(3) . .
N1 Mn1 O13 Gd1 8.1(4) . .
O14 Mn1 O13 Gd1 179.2(4) . .
O27 Mn1 O13 Gd1 -88.6(4) . .
O10 Mn4 O13 Mn1 80.3(16) . .
N4 Mn4 O13 Mn1 -166.1(3) . .
O14 Mn4 O13 Mn1 15.0(3) . .
O26 Mn4 O13 Mn1 -74.3(3) . .
O14 Mn4 O13 Mn1 92.2(3) 2_666 .
O10 Mn4 O13 Gd1 -114.1(15) . .
N4 Mn4 O13 Gd1 -0.5(5) . .
O14 Mn4 O13 Gd1 -179.5(4) . .
O26 Mn4 O13 Gd1 91.3(4) . .
O14 Mn4 O13 Gd1 -102.2(4) 2_666 .
O6 Gd1 O13 Mn1 5.1(6) . .
O9 Gd1 O13 Mn1 147.6(4) . .
O24 Gd1 O13 Mn1 79.4(4) . .
O16 Gd1 O13 Mn1 -128.5(4) . .
O3 Gd1 O13 Mn1 -3.8(4) . .
O12 Gd1 O13 Mn1 160.8(4) . .
O17 Gd1 O13 Mn1 -76.8(4) . .
O6 Gd1 O13 Mn4 -156.5(4) . .
O9 Gd1 O13 Mn4 -14.0(7) . .
O24 Gd1 O13 Mn4 -82.2(4) . .
O16 Gd1 O13 Mn4 69.9(4) . .
O3 Gd1 O13 Mn4 -165.4(5) . .
O12 Gd1 O13 Mn4 -0.8(4) . .
O17 Gd1 O13 Mn4 121.6(4) . .
O13 Mn1 O14 C29 141.7(7) . .
O1 Mn1 O14 C29 -40.8(7) . .
N1 Mn1 O14 C29 -145.2(17) . .
O27 Mn1 O14 C29 53.0(7) . .
O13 Mn1 O14 Mn4 13.8(3) . .
O1 Mn1 O14 Mn4 -168.7(3) . .
N1 Mn1 O14 Mn4 86.9(18) . .
O27 Mn1 O14 Mn4 -74.9(3) . .
O13 Mn1 O14 Mn4 -89.5(3) . 2_666
O1 Mn1 O14 Mn4 88.0(3) . 2_666
N1 Mn1 O14 Mn4 -16.4(19) . 2_666
O27 Mn1 O14 Mn4 -178.3(3) . 2_666
O13 Mn4 O14 C29 -140.4(7) . .
O10 Mn4 O14 C29 49.0(7) . .
N4 Mn4 O14 C29 -159(5) . .
O26 Mn4 O14 C29 -46.0(7) . .
O14 Mn4 O14 C29 127.1(7) 2_666 .
O13 Mn4 O14 Mn1 -13.8(3) . .
O10 Mn4 O14 Mn1 175.5(3) . .
N4 Mn4 O14 Mn1 -33(6) . .
O26 Mn4 O14 Mn1 80.5(3) . .
O14 Mn4 O14 Mn1 -106.3(3) 2_666 .
O13 Mn4 O14 Mn4 92.5(3) . 2_666
O10 Mn4 O14 Mn4 -78.2(3) . 2_666
N4 Mn4 O14 Mn4 74(6) . 2_666
O26 Mn4 O14 Mn4 -173.1(3) . 2_666
O14 Mn4 O14 Mn4 0.0 2_666 2_666
O8 Gd2 O15 C30 9.7(11) . .
O5 Gd2 O15 C30 -153.6(11) . .
O6 Gd2 O15 C30 -145.6(10) . .
O9 Gd2 O15 C30 -8.4(13) . .
O20 Gd2 O15 C30 -73.7(11) . .
O21 Gd2 O15 C30 125.7(11) . .
O22 Gd2 O15 C30 96.9(11) . .
O13 Gd1 O16 C32 87.3(7) . .
O6 Gd1 O16 C32 -66.8(7) . .
O9 Gd1 O16 C32 -130.0(7) . .
O24 Gd1 O16 C32 -160.1(6) . .
O3 Gd1 O16 C32 8.6(7) . .
O12 Gd1 O16 C32 156.1(7) . .
O17 Gd1 O16 C32 1.4(6) . .
O13 Gd1 O17 C32 -103.4(7) . .
O6 Gd1 O17 C32 112.6(7) . .
O9 Gd1 O17 C32 50.2(7) . .
O24 Gd1 O17 C32 155.5(7) . .
O16 Gd1 O17 C32 -1.4(6) . .
O3 Gd1 O17 C32 -175.4(7) . .
O12 Gd1 O17 C32 -30.7(7) . .
O4 Mn2 O18 C33 24.1(10) . .
O2 Mn2 O18 C33 115.6(10) . .
N2 Mn2 O18 C33 -68.2(10) . .
O3 Mn2 O18 C33 -162.6(10) . .
O25 Mn2 O18 C33 167(5) . .
O7 Mn3 O19 C35 2.0(15) . .
O12 Mn3 O19 C35 -170.0(15) . .
O11 Mn3 O19 C35 -88.2(15) . .
N3 Mn3 O19 C35 94.9(15) . .
O23 Mn3 O19 C35 -177.6(15) . .
O8 Gd2 O20 C34 -141.0(11) . .
O5 Gd2 O20 C34 15.6(10) . .
O6 Gd2 O20 C34 82.7(11) . .
O9 Gd2 O20 C34 151.4(11) . .
O15 Gd2 O20 C34 -62.6(11) . .
O21 Gd2 O20 C34 -23.3(13) . .
O22 Gd2 O20 C34 141.1(11) . .
O8 Gd2 O21 C37 -75.4(8) . .
O5 Gd2 O21 C37 135.5(8) . .
O6 Gd2 O21 C37 72.1(7) . .
O9 Gd2 O21 C37 1.0(9) . .
O15 Gd2 O21 C37 -145.4(8) . .
O20 Gd2 O21 C37 174.4(7) . .
O22 Gd2 O21 C37 1.5(7) . .
O8 Gd2 O22 C37 112.8(8) . .
O5 Gd2 O22 C37 -51.7(8) . .
O6 Gd2 O22 C37 -112.4(8) . .
O9 Gd2 O22 C37 178.0(8) . .
O15 Gd2 O22 C37 35.3(8) . .
O20 Gd2 O22 C37 -171.5(8) . .
O21 Gd2 O22 C37 -1.6(7) . .
O7 Mn3 O23 C39 43.0(13) . .
O12 Mn3 O23 C39 -145.0(13) . .
O11 Mn3 O23 C39 132.8(13) . .
N3 Mn3 O23 C39 -49.6(13) . .
O19 Mn3 O23 C39 -137.4(17) . .
O4 Mn2 O25 C38 -65.6(12) . .
O2 Mn2 O25 C38 -157.0(12) . .
N2 Mn2 O25 C38 26.9(12) . .
O3 Mn2 O25 C38 121.1(12) . .
O18 Mn2 O25 C38 151(5) . .
O13 Mn4 O26 C41 27.6(8) . .
O10 Mn4 O26 C41 -148.0(8) . .
N4 Mn4 O26 C41 121.8(8) . .
O14 Mn4 O26 C41 -55.3(8) . .
O14 Mn4 O26 C41 -83.2(13) 2_666 .
O13 Mn1 O27 C41 -43.3(8) . .
O1 Mn1 O27 C41 131.9(8) . .
N1 Mn1 O27 C41 -137.5(8) . .
O14 Mn1 O27 C41 39.6(8) . .
C6 C1 C2 C3 0.7(17) . .
Cl1 C1 C2 C3 178.5(9) . .
C1 C2 C3 C4 -1.7(17) . .
Mn1 O1 C4 C5 -10.3(15) . .
Mn1 O1 C4 C3 169.9(7) . .
C2 C3 C4 O1 -178.3(10) . .
C2 C3 C4 C5 1.9(16) . .
O1 C4 C5 C6 179.2(9) . .
C3 C4 C5 C6 -1.0(15) . .
O1 C4 C5 C7 -0.8(16) . .
C3 C4 C5 C7 179.0(9) . .
C2 C1 C6 C5 0.1(16) . .
Cl1 C1 C6 C5 -177.7(8) . .
C4 C5 C6 C1 0.1(16) . .
C7 C5 C6 C1 -179.9(9) . .
Mn2 O2 C7 N1 0.1(12) . .
Mn2 O2 C7 C5 179.2(7) . .
O3 N1 C7 O2 0.0(13) . .
Mn1 N1 C7 O2 -180.0(7) . .
O3 N1 C7 C5 -179.1(8) . .
Mn1 N1 C7 C5 1.0(14) . .
C4 C5 C7 O2 -174.0(9) . .
C6 C5 C7 O2 6.0(14) . .
C4 C5 C7 N1 5.1(16) . .
C6 C5 C7 N1 -174.9(9) . .
C13 C8 C9 C10 0.4(19) . .
Cl2 C8 C9 C10 179.0(9) . .
C8 C9 C10 C11 -0.1(19) . .
Mn2 O4 C11 C12 -4.9(16) . .
Mn2 O4 C11 C10 177.8(8) . .
C9 C10 C11 O4 178.6(11) . .
C9 C10 C11 C12 1.1(18) . .
O4 C11 C12 C13 -179.7(10) . .
C10 C11 C12 C13 -2.4(17) . .
O4 C11 C12 C14 0.5(18) . .
C10 C11 C12 C14 177.9(11) . .
C9 C8 C13 C12 -1.7(18) . .
Cl2 C8 C13 C12 179.6(9) . .
C11 C12 C13 C8 2.8(17) . .
C14 C12 C13 C8 -177.5(11) . .
Gd2 O5 C14 N2 -16.3(14) . .
Gd2 O5 C14 C12 163.6(7) . .
O6 N2 C14 O5 3.2(15) . .
Mn2 N2 C14 O5 -177.4(8) . .
O6 N2 C14 C12 -176.7(9) . .
Mn2 N2 C14 C12 2.8(15) . .
C11 C12 C14 O5 -179.5(11) . .
C13 C12 C14 O5 0.8(16) . .
C11 C12 C14 N2 0.4(18) . .
C13 C12 C14 N2 -179.3(10) . .
C20 C15 C16 C17 -0.7(19) . .
Cl3 C15 C16 C17 -178.2(10) . .
C15 C16 C17 C18 0.7(19) . .
Mn3 O7 C18 C17 -179.6(8) . .
Mn3 O7 C18 C19 2.3(17) . .
C16 C17 C18 O7 179.9(11) . .
C16 C17 C18 C19 -1.8(19) . .
O7 C18 C19 C20 -178.9(10) . .
C17 C18 C19 C20 2.9(17) . .
O7 C18 C19 C21 1.2(18) . .
C17 C18 C19 C21 -176.9(11) . .
C16 C15 C20 C19 1.9(19) . .
Cl3 C15 C20 C19 179.4(9) . .
C18 C19 C20 C15 -3.0(17) . .
C21 C19 C20 C15 176.9(11) . .
Gd2 O8 C21 N3 8.9(14) . .
Gd2 O8 C21 C19 -171.6(7) . .
O9 N3 C21 O8 -1.9(15) . .
Mn3 N3 C21 O8 178.7(8) . .
O9 N3 C21 C19 178.6(9) . .
Mn3 N3 C21 C19 -0.8(16) . .
C20 C19 C21 O8 -1.2(16) . .
C18 C19 C21 O8 178.6(11) . .
C20 C19 C21 N3 178.3(10) . .
C18 C19 C21 N3 -1.9(17) . .
C27 C22 C23 C24 0.5(17) . .
Cl4 C22 C23 C24 -179.8(8) . .
C22 C23 C24 C25 0.2(16) . .
Mn4 O10 C25 C24 157.8(7) . .
Mn4 O10 C25 C26 -26.2(14) . .
C23 C24 C25 O10 174.7(10) . .
C23 C24 C25 C26 -1.5(16) . .
O10 C25 C26 C27 -173.9(10) . .
C24 C25 C26 C27 2.0(15) . .
O10 C25 C26 C28 5.9(16) . .
C24 C25 C26 C28 -178.1(10) . .
C23 C22 C27 C26 0.0(16) . .
Cl4 C22 C27 C26 -179.6(8) . .
C25 C26 C27 C22 -1.3(16) . .
C28 C26 C27 C22 178.8(10) . .
Mn3 O11 C28 N4 4.4(13) . .
Mn3 O11 C28 C26 -174.6(7) . .
O12 N4 C28 O11 -4.3(14) . .
Mn4 N4 C28 O11 -178.4(7) . .
O12 N4 C28 C26 174.6(8) . .
Mn4 N4 C28 C26 0.6(15) . .
C27 C26 C28 O11 5.7(15) . .
C25 C26 C28 O11 -174.2(10) . .
C27 C26 C28 N4 -173.3(10) . .
C25 C26 C28 N4 6.8(16) . .
Gd1 O16 C32 O17 -2.5(11) . .
Gd1 O16 C32 C31 178.0(10) . .
Gd1 O17 C32 O16 2.5(11) . .
Gd1 O17 C32 C31 -178.0(10) . .
Gd2 O22 C37 O21 2.8(13) . .
Gd2 O22 C37 C36 -178.0(11) . .
Gd2 O21 C37 O22 -2.9(13) . .
Gd2 O21 C37 C36 177.9(11) . .
Mn4 O26 C41 O27 12.6(16) . .
Mn4 O26 C41 C40 -168.6(8) . .
Mn1 O27 C41 O26 -4.2(16) . .
Mn1 O27 C41 C40 177.0(8) . .
